data_4121786
loop_
_publ_author_name
'Dai, Feng-Rong'
'Sambasivam, Uma'
'Hammerstrom, Alex J.'
'Wang, Zhenqiang'

_publ_section_title
;
 Synthetic Supercontainers Exhibit Distinct Solution versus Solid State
 Guest-Binding Behavior.
;
_journal_issue 20
_journal_name_full 'Journal of the American Chemical Society'
_journal_page_first 7480
_journal_page_last 7491
_journal_paper_doi 10.1021/ja502839b
_journal_volume 136
_journal_year 2014
_chemical_formula_sum 'C432 H516 Mg24 O126 S24'
_chemical_formula_weight 9077.33
_chemical_name_systematic
; 
 ? 
;
_space_group_IT_number 87
_symmetry_cell_setting tetragonal
_symmetry_space_group_name_Hall '-I 4'
_symmetry_space_group_name_H-M 'I 4/m'
_atom_sites_solution_hydrogens geom
_atom_sites_solution_primary direct
_atom_sites_solution_secondary difmap
_audit_creation_method SHELXL-97
_cell_angle_alpha 90.00
_cell_angle_beta 90.00
_cell_angle_gamma 90.00
_cell_formula_units_Z 2
_cell_length_a 29.6397(16)
_cell_length_b 29.6397(16)
_cell_length_c 42.389(4)
_cell_measurement_reflns_used 9818
_cell_measurement_temperature 100(2)
_cell_measurement_theta_max 16.44
_cell_measurement_theta_min 2.17
_cell_volume 37239(5)
_computing_cell_refinement 'Bruker SMART'
_computing_data_collection 'Bruker SMART'
_computing_data_reduction 'Bruker SAINT'
_computing_molecular_graphics 'Bruker SHELXTL'
_computing_publication_material 'Bruker SHELXTL'
_computing_structure_refinement 'SHELXL-97 (Sheldrick, 1997)'
_computing_structure_solution 'SHELXS-97 (Sheldrick, 1990)'
_diffrn_ambient_temperature 100(2)
_diffrn_measured_fraction_theta_full 0.998
_diffrn_measured_fraction_theta_max 0.998
_diffrn_measurement_device_type 'CCD area detector'
_diffrn_measurement_method 'phi and omega scans'
_diffrn_radiation_monochromator graphite
_diffrn_radiation_source 'fine-focus sealed tube'
_diffrn_radiation_type MoK\a
_diffrn_radiation_wavelength 0.71073
_diffrn_reflns_av_R_equivalents 0.0535
_diffrn_reflns_av_sigmaI/netI 0.0218
_diffrn_reflns_limit_h_max 23
_diffrn_reflns_limit_h_min -23
_diffrn_reflns_limit_k_max 23
_diffrn_reflns_limit_k_min -23
_diffrn_reflns_limit_l_max 33
_diffrn_reflns_limit_l_min -33
_diffrn_reflns_number 70187
_diffrn_reflns_theta_full 16.44
_diffrn_reflns_theta_max 16.44
_diffrn_reflns_theta_min 1.92
_exptl_absorpt_coefficient_mu 0.140
_exptl_absorpt_correction_T_max 0.9486
_exptl_absorpt_correction_T_min 0.9306
_exptl_absorpt_correction_type multi-scan
_exptl_absorpt_process_details SADABS
_exptl_crystal_colour colorless
_exptl_crystal_density_diffrn 0.810
_exptl_crystal_density_method 'not measured'
_exptl_crystal_description block
_exptl_crystal_F_000 9576
_exptl_crystal_size_max 0.52
_exptl_crystal_size_mid 0.40
_exptl_crystal_size_min 0.38
_platon_squeeze_details
;
;
_refine_diff_density_max 1.288
_refine_diff_density_min -1.485
_refine_diff_density_rms 0.122
_refine_ls_extinction_method none
_refine_ls_goodness_of_fit_ref 1.095
_refine_ls_hydrogen_treatment constr
_refine_ls_matrix_type full
_refine_ls_number_parameters 723
_refine_ls_number_reflns 5043
_refine_ls_number_restraints 458
_refine_ls_restrained_S_all 1.090
_refine_ls_R_factor_all 0.1425
_refine_ls_R_factor_gt 0.1341
_refine_ls_shift/su_max 0.000
_refine_ls_shift/su_mean 0.000
_refine_ls_structure_factor_coef Fsqd
_refine_ls_weighting_details 'calc w=1/[\s^2^(Fo^2^)+(0.4300P)^2^+0.0000P] where P=(Fo^2^+2Fc^2^)/3'
_refine_ls_weighting_scheme calc
_refine_ls_wR_factor_gt 0.4214
_refine_ls_wR_factor_ref 0.4411
_reflns_number_gt 4278
_reflns_number_total 5043
_reflns_threshold_expression >2sigma(I)
_cod_data_source_file ja502839b_si_007.cif
_cod_data_source_block MOSC-II-tOc-Mg
_cod_depositor_comments
;
The following automatic conversions were performed:

'_symmetry_cell_setting' value 'Tetragonal' changed to 'tetragonal'
according to
/usr/data/users/saulius/crontab/automatic-downloads/rss-feeds/ACS/lib/dictionaries/cif_core.dic
dictionary named 'cif_core.dic' version 2.4.2 from 2011-04-26.

Automatic conversion script
Id: cif_fix_values 2281 2013-09-26 08:29:07Z andrius 

 Adding full bibliography for 4121782--4121788.cif.
;
_cod_original_sg_symbol_H-M I4/m
_cod_database_code 4121786

loop_
_symmetry_equiv_pos_as_xyz
'x, y, z'
'-y, x, z'
'-x, -y, z'
'y, -x, z'
'x+1/2, y+1/2, z+1/2'
'-y+1/2, x+1/2, z+1/2'
'-x+1/2, -y+1/2, z+1/2'
'y+1/2, -x+1/2, z+1/2'
'-x, -y, -z'
'y, -x, -z'
'x, y, -z'
'-y, x, -z'
'-x+1/2, -y+1/2, -z+1/2'
'y+1/2, -x+1/2, -z+1/2'
'x+1/2, y+1/2, -z+1/2'
'-y+1/2, x+1/2, -z+1/2'

loop_
_atom_site_label
_atom_site_type_symbol
_atom_site_fract_x
_atom_site_fract_y
_atom_site_fract_z
_atom_site_U_iso_or_equiv
_atom_site_adp_type
_atom_site_occupancy
_atom_site_symmetry_multiplicity
_atom_site_calc_flag
_atom_site_refinement_flags
Mg1 Mg 0.24526(12) 0.31047(12) 0.46416(8) 0.0254(15) Uani 1 1 d .
Mg2 Mg 0.20261(12) 0.40404(12) 0.46443(8) 0.0274(15) Uani 1 1 d .
Mg3 Mg 0.48131(12) 0.43024(12) 0.28458(8) 0.0258(15) Uani 1 1 d .
S1 S 0.18564(12) 0.23774(12) 0.43385(7) 0.0355(15) Uani 1 1 d .
S2 S 0.10847(14) 0.40670(11) 0.43468(8) 0.0425(15) Uani 1 1 d .
S3 S 0.46925(10) 0.37100(11) 0.22599(9) 0.0320(14) Uani 1 1 d .
O1 O 0.2419(3) 0.3654(3) 0.5000 0.027(3) Uani 1 2 d S
O2 O 0.2157(4) 0.2739(3) 0.5000 0.037(3) Uani 1 2 d S
O3 O 0.2317(3) 0.2562(2) 0.43616(16) 0.031(2) Uani 1 1 d .
O4 O 0.1808(3) 0.1984(3) 0.41516(18) 0.050(3) Uani 1 1 d .
O5 O 0.1813(2) 0.3375(2) 0.45156(17) 0.019(2) Uani 1 1 d U
O6 O 0.1526(3) 0.4295(2) 0.43673(17) 0.037(2) Uani 1 1 d .
O7 O 0.0752(3) 0.4284(2) 0.4152(2) 0.053(3) Uani 1 1 d .
O8 O 0.1556(4) 0.4049(3) 0.5000 0.025(3) Uani 1 2 d S
O9 O 0.3080(2) 0.2856(2) 0.47456(18) 0.031(2) Uani 1 1 d .
O10 O 0.2766(3) 0.3390(4) 0.4274(2) 0.042(3) Uani 1 1 d .
O11 O 0.2451(3) 0.4078(3) 0.42831(19) 0.040(3) Uani 1 1 d .
O12 O 0.2238(2) 0.4672(2) 0.47382(17) 0.033(2) Uani 1 1 d .
O13 O 0.5000 0.5000 0.2977(3) 0.029(4) Uani 1 4 d S
O14 O 0.4691(2) 0.3719(2) 0.25996(19) 0.029(2) Uani 1 1 d .
O15 O 0.4582(2) 0.3283(3) 0.21155(17) 0.038(2) Uani 1 1 d .
O16 O 0.4401(3) 0.4643(3) 0.2532(2) 0.028(2) Uani 1 1 d .
O17 O 0.5185(3) 0.3962(2) 0.31553(16) 0.033(2) Uani 1 1 d .
O18 O 0.4291(3) 0.4140(3) 0.31392(17) 0.041(2) Uani 1 1 d .
C1 C 0.1858(7) 0.2430(7) 0.5000 0.047(6) Uani 1 2 d SU
C2 C 0.1674(8) 0.2262(8) 0.4723(6) 0.156(4) Uani 1 1 d DU
C3 C 0.1374(7) 0.1908(8) 0.4728(6) 0.158(4) Uani 1 1 d DU
H3 H 0.1316 0.1744 0.4539 0.189 Uiso 1 1 calc R
C4 C 0.1155(9) 0.1788(7) 0.5000 0.160(4) Uani 1 2 d SDU
C5 C 0.0811(7) 0.1380(7) 0.5000 0.163(4) Uani 1 2 d SDU
C6 C 0.0478(7) 0.1427(7) 0.4729(5) 0.181(6) Uani 1 1 d DU
H6A H 0.0338 0.1726 0.4737 0.271 Uiso 1 1 calc R
H6B H 0.0244 0.1195 0.4748 0.271 Uiso 1 1 calc R
H6C H 0.0637 0.1390 0.4528 0.271 Uiso 1 1 calc R
C7 C 0.1084(7) 0.0939(7) 0.5000 0.165(4) Uani 1 2 d SDU
H7A H 0.0979 0.0777 0.4819 0.198 Uiso 1 1 d R
C8 C 0.1589(8) 0.0837(8) 0.5000 0.167(5) Uani 1 2 d SDU
C9 C 0.1679(10) 0.0310(7) 0.5000 0.183(7) Uani 1 2 d SDU
H9A H 0.2002 0.0340 0.5000 0.275 Uiso 1 2 d SR
H9B H 0.1586 0.0148 0.5185 0.275 Uiso 1 1 d R
C10 C 0.1841(7) 0.1027(8) 0.4700(5) 0.200 Uani 1 1 d DU
H10A H 0.2015 0.1295 0.4759 0.300 Uiso 1 1 calc R
H10C H 0.1618 0.1109 0.4538 0.300 Uiso 1 1 calc R
H10B H 0.2045 0.0797 0.4616 0.300 Uiso 1 1 calc R
C11 C 0.1524(4) 0.3245(4) 0.4311(3) 0.030(3) Uani 1 1 d U
C12 C 0.1492(4) 0.2789(4) 0.4196(3) 0.041(4) Uani 1 1 d U
C13 C 0.1174(5) 0.2649(4) 0.3982(3) 0.049(4) Uani 1 1 d .
H13 H 0.1188 0.2348 0.3907 0.059 Uiso 1 1 calc R
C14 C 0.0833(6) 0.2929(6) 0.3872(3) 0.088(3) Uani 1 1 d DU
C15 C 0.0835(5) 0.3372(5) 0.3983(3) 0.075(3) Uani 1 1 d U
H15 H 0.0612 0.3577 0.3910 0.090 Uiso 1 1 calc R
C16 C 0.1157(5) 0.3522(5) 0.4199(3) 0.067(3) Uani 1 1 d U
C17 C 0.0449(5) 0.2759(6) 0.3647(3) 0.103(3) Uani 1 1 d DU
C18 C -0.0018(5) 0.2862(6) 0.3811(4) 0.111(4) Uani 1 1 d U
H18A H -0.0045 0.3187 0.3848 0.166 Uiso 1 1 calc R
H18B H -0.0035 0.2702 0.4013 0.166 Uiso 1 1 calc R
H18C H -0.0265 0.2762 0.3674 0.166 Uiso 1 1 calc R
C19 C 0.0488(5) 0.2291(5) 0.3577(4) 0.096(4) Uani 1 1 d U
H19A H 0.0208 0.2184 0.3480 0.143 Uiso 1 1 calc R
H19B H 0.0544 0.2123 0.3773 0.143 Uiso 1 1 calc R
H19C H 0.0740 0.2244 0.3431 0.143 Uiso 1 1 calc R
C20 C 0.0420(5) 0.3085(5) 0.3359(3) 0.123(3) Uani 1 1 d DU
H20A H 0.0154 0.2994 0.3233 0.148 Uiso 1 1 calc R
H20B H 0.0357 0.3390 0.3443 0.148 Uiso 1 1 calc R
C21 C 0.0823(6) 0.3129(6) 0.3126(4) 0.142(3) Uani 1 1 d DU
C22 C 0.1066(6) 0.2669(5) 0.3091(5) 0.158(5) Uani 1 1 d DU
H22A H 0.0896 0.2477 0.2945 0.237 Uiso 1 1 calc R
H22B H 0.1085 0.2522 0.3298 0.237 Uiso 1 1 calc R
H22C H 0.1370 0.2718 0.3008 0.237 Uiso 1 1 calc R
C23 C 0.0619(6) 0.3274(7) 0.2798(3) 0.168(5) Uani 1 1 d DU
H23A H 0.0480 0.3572 0.2817 0.252 Uiso 1 1 calc R
H23B H 0.0390 0.3054 0.2733 0.252 Uiso 1 1 calc R
H23C H 0.0860 0.3285 0.2640 0.252 Uiso 1 1 calc R
C24 C 0.1170(6) 0.3478(6) 0.3242(4) 0.153(5) Uani 1 1 d DU
H24A H 0.1092 0.3574 0.3456 0.230 Uiso 1 1 calc R
H24B H 0.1167 0.3739 0.3100 0.230 Uiso 1 1 calc R
H24C H 0.1471 0.3342 0.3242 0.230 Uiso 1 1 calc R
C25 C 0.1123(8) 0.4029(5) 0.5000 0.018(5) Uani 1 2 d SU
C26 C 0.0859(5) 0.3995(4) 0.4723(3) 0.036(4) Uani 1 1 d .
C27 C 0.0414(7) 0.3919(4) 0.4724(3) 0.043(4) Uani 1 1 d .
H27 H 0.0255 0.3911 0.4530 0.052 Uiso 1 1 calc R
C28 C 0.0182(5) 0.3852(5) 0.5000 0.047(6) Uani 1 2 d SD
C29 C -0.0349(8) 0.3780(9) 0.5000 0.185(6) Uani 1 2 d SDU
C30 C -0.0483(7) 0.3492(9) 0.4709(6) 0.187(7) Uani 1 1 d DU
H30A H -0.0474 0.3681 0.4519 0.280 Uiso 1 1 calc R
H30B H -0.0788 0.3373 0.4738 0.280 Uiso 1 1 calc R
H30C H -0.0270 0.3241 0.4685 0.280 Uiso 1 1 calc R
C31 C -0.0556(6) 0.4259(9) 0.5000 0.188(6) Uani 1 2 d SDU
H31A H -0.0417 0.4413 0.4820 0.225 Uiso 1 1 d R
C32 C -0.1048(7) 0.4397(9) 0.5000 0.190(6) Uani 1 2 d SDU
C33 C -0.1365(9) 0.3968(9) 0.5000 0.196(7) Uani 1 2 d SDU
H33A H -0.1562 0.3962 0.4815 0.294 Uiso 1 1 d R
H33B H -0.1160 0.3708 0.5000 0.294 Uiso 1 2 d SR
C34 C -0.1151(7) 0.4677(8) 0.4699(5) 0.198(7) Uani 1 1 d DU
H34A H -0.0871 0.4812 0.4620 0.297 Uiso 1 1 calc R
H34B H -0.1367 0.4916 0.4751 0.297 Uiso 1 1 calc R
H34C H -0.1280 0.4480 0.4537 0.297 Uiso 1 1 calc R
C35 C 0.3271(6) 0.2794(5) 0.5000 0.024(5) Uani 1 2 d SU
C36 C 0.3737(6) 0.2642(5) 0.5000 0.042(5) Uani 1 2 d SU
C37 C 0.3978(5) 0.2573(4) 0.5271(3) 0.063(4) Uani 1 1 d U
H37 H 0.3823 0.2601 0.5466 0.075 Uiso 1 1 calc R
C38 C 0.2273(5) 0.4860(6) 0.5000 0.022(5) Uani 1 2 d SU
C39 C 0.2415(6) 0.5348(7) 0.5000 0.047(5) Uani 1 2 d SU
C40 C 0.2466(5) 0.5567(4) 0.5279(3) 0.059(4) Uani 1 1 d .
H40 H 0.2429 0.5413 0.5474 0.071 Uiso 1 1 calc R
C41 C 0.2731(5) 0.3790(7) 0.4177(3) 0.037(4) Uani 1 1 d .
C42 C 0.3036(4) 0.3933(5) 0.3923(3) 0.032(4) Uani 1 1 d U
C43 C 0.3370(5) 0.3669(5) 0.3808(4) 0.065(4) Uani 1 1 d U
H43 H 0.3399 0.3372 0.3889 0.078 Uiso 1 1 calc R
C44 C 0.3676(5) 0.3808(5) 0.3577(3) 0.063(4) Uani 1 1 d .
H44 H 0.3899 0.3606 0.3499 0.075 Uiso 1 1 calc R
C45 C 0.3651(4) 0.4240(5) 0.3465(3) 0.032(4) Uani 1 1 d U
C46 C 0.3318(5) 0.4520(5) 0.3585(3) 0.056(4) Uani 1 1 d U
H46 H 0.3300 0.4824 0.3517 0.067 Uiso 1 1 calc R
C47 C 0.3011(5) 0.4358(5) 0.3805(3) 0.067(5) Uani 1 1 d .
H47 H 0.2776 0.4551 0.3875 0.080 Uiso 1 1 calc R
C48 C 0.3987(5) 0.4409(6) 0.3235(3) 0.035(4) Uani 1 1 d U
C49 C 0.5194(5) 0.3878(5) 0.2125(3) 0.050(4) Uani 1 1 d U
C50 C 0.5329(6) 0.3668(8) 0.1840(5) 0.148(9) Uani 1 1 d .
H50 H 0.5172 0.3406 0.1773 0.178 Uiso 1 1 calc R
C51 C 0.5689(10) 0.3831(12) 0.1647(6) 0.207(5) Uani 1 1 d DU
C52 C 0.5819(10) 0.3659(8) 0.1309(6) 0.209(5) Uani 1 1 d DU
C53 C 0.5399(9) 0.3719(11) 0.1093(6) 0.211(6) Uani 1 1 d U
H53A H 0.5468 0.3608 0.0881 0.317 Uiso 1 1 calc R
H53B H 0.5320 0.4040 0.1082 0.317 Uiso 1 1 calc R
H53C H 0.5145 0.3549 0.1181 0.317 Uiso 1 1 calc R
C54 C 0.6203(8) 0.3840(10) 0.1164(6) 0.199(6) Uani 1 1 d U
H54A H 0.6473 0.3746 0.1279 0.299 Uiso 1 1 calc R
H54B H 0.6182 0.4170 0.1164 0.299 Uiso 1 1 calc R
H54C H 0.6221 0.3731 0.0946 0.299 Uiso 1 1 calc R
C55 C 0.5877(7) 0.3144(8) 0.1360(5) 0.214(5) Uani 1 1 d DU
H55A H 0.5971 0.3014 0.1155 0.256 Uiso 1 1 calc R
H55B H 0.5574 0.3021 0.1406 0.256 Uiso 1 1 calc R
C56 C 0.6205(7) 0.2948(7) 0.1617(5) 0.220(5) Uani 1 1 d DU
C57 C 0.6646(6) 0.3236(8) 0.1628(5) 0.221(6) Uani 1 1 d DU
H57A H 0.6679 0.3402 0.1430 0.331 Uiso 1 1 calc R
H57B H 0.6906 0.3037 0.1658 0.331 Uiso 1 1 calc R
H57C H 0.6628 0.3450 0.1804 0.331 Uiso 1 1 calc R
C58 C 0.6346(8) 0.2454(7) 0.1514(6) 0.229(6) Uani 1 1 d DU
H58B H 0.6541 0.2469 0.1328 0.343 Uiso 1 1 calc R
H58A H 0.6075 0.2279 0.1464 0.343 Uiso 1 1 calc R
H58C H 0.6509 0.2308 0.1687 0.343 Uiso 1 1 calc R
C59 C 0.5977(8) 0.2920(9) 0.1941(4) 0.227(6) Uani 1 1 d DU
H59A H 0.6182 0.2775 0.2092 0.341 Uiso 1 1 calc R
H59B H 0.5699 0.2743 0.1924 0.341 Uiso 1 1 calc R
H59C H 0.5905 0.3225 0.2015 0.341 Uiso 1 1 calc R
C60 C 0.4215(5) 0.4521(4) 0.2281(4) 0.039(4) Uani 1 1 d .
C61 C 0.4309(4) 0.4106(5) 0.2121(3) 0.040(4) Uani 1 1 d U
C62 C 0.4128(8) 0.3996(7) 0.1836(4) 0.156(10) Uani 1 1 d .
H62 H 0.4192 0.3707 0.1752 0.187 Uiso 1 1 calc R

loop_
_atom_site_aniso_label
_atom_site_aniso_U_11
_atom_site_aniso_U_22
_atom_site_aniso_U_33
_atom_site_aniso_U_23
_atom_site_aniso_U_13
_atom_site_aniso_U_12
Mg1 0.021(3) 0.028(3) 0.027(3) 0.003(2) -0.0018(19) -0.003(2)
Mg2 0.028(3) 0.020(3) 0.034(3) -0.0035(19) 0.002(2) -0.004(2)
Mg3 0.025(3) 0.036(3) 0.016(3) 0.006(2) 0.001(2) -0.001(2)
S1 0.047(3) 0.031(3) 0.028(3) -0.003(2) -0.0020(18) 0.001(2)
S2 0.042(3) 0.030(3) 0.056(3) 0.0033(19) -0.020(2) 0.013(2)
S3 0.030(3) 0.030(3) 0.036(3) -0.005(2) 0.0030(19) -0.0014(19)
O1 0.022(6) 0.024(7) 0.034(7) 0.000 0.000 0.010(5)
O2 0.034(7) 0.022(7) 0.054(8) 0.000 0.000 0.002(6)
O3 0.032(6) 0.017(5) 0.045(6) -0.003(4) 0.005(4) 0.002(4)
O4 0.090(7) 0.021(6) 0.039(5) -0.016(5) -0.026(5) 0.012(5)
O5 0.024(4) 0.018(4) 0.016(4) -0.005(3) -0.007(3) -0.006(3)
O6 0.019(6) 0.039(5) 0.053(6) -0.002(4) -0.002(4) -0.003(5)
O7 0.059(6) 0.025(5) 0.074(7) -0.006(5) -0.010(6) 0.007(5)
O8 0.013(8) 0.033(7) 0.031(7) 0.000 0.000 -0.007(6)
O9 0.019(5) 0.040(6) 0.036(6) -0.002(4) 0.014(4) 0.006(4)
O10 0.035(6) 0.054(7) 0.038(6) 0.011(6) 0.010(4) 0.002(5)
O11 0.044(6) 0.046(7) 0.032(6) -0.007(5) 0.026(5) -0.006(5)
O12 0.048(6) 0.032(5) 0.020(6) 0.003(4) 0.007(4) -0.020(4)
O13 0.030(6) 0.030(6) 0.027(9) 0.000 0.000 0.000
O14 0.045(6) 0.030(5) 0.012(6) 0.003(4) 0.006(4) 0.004(4)
O15 0.045(6) 0.031(6) 0.038(5) -0.021(5) 0.000(4) -0.003(4)
O16 0.027(5) 0.034(6) 0.023(6) -0.005(5) -0.006(5) -0.003(4)
O17 0.024(6) 0.045(6) 0.030(5) 0.003(4) 0.004(4) -0.003(4)
O18 0.036(5) 0.055(6) 0.031(5) 0.011(4) 0.014(4) 0.011(5)
C1 0.049(7) 0.047(7) 0.047(7) 0.000 0.000 -0.001(5)
C2 0.156(5) 0.156(5) 0.156(5) 0.000(2) -0.001(2) -0.001(3)
C3 0.157(5) 0.158(5) 0.158(5) -0.0005(17) -0.0010(16) -0.002(3)
C4 0.160(5) 0.161(5) 0.161(5) 0.000 0.000 -0.002(3)
C5 0.162(5) 0.163(5) 0.164(5) 0.000 0.000 -0.004(3)
C6 0.179(7) 0.186(8) 0.178(7) 0.003(5) -0.012(5) -0.005(5)
C7 0.164(5) 0.165(5) 0.166(5) 0.000 0.000 -0.003(3)
C8 0.165(5) 0.168(5) 0.167(5) 0.000 0.000 -0.003(3)
C9 0.189(9) 0.173(6) 0.189(9) 0.000 0.000 0.005(5)
C10 0.200 0.200 0.200 0.002(5) 0.002(5) 0.000(5)
C11 0.032(5) 0.028(5) 0.029(5) 0.000(4) -0.001(4) -0.004(4)
C12 0.042(5) 0.042(6) 0.038(5) -0.002(4) 0.003(4) 0.000(4)
C13 0.067(10) 0.041(9) 0.041(9) -0.021(7) -0.015(9) -0.010(8)
C14 0.086(6) 0.077(6) 0.102(7) -0.024(5) -0.034(5) -0.006(6)
C15 0.070(6) 0.067(6) 0.088(7) -0.015(5) -0.030(5) 0.000(6)
C16 0.061(7) 0.058(7) 0.081(8) -0.014(6) -0.026(6) 0.002(6)
C17 0.098(6) 0.098(6) 0.114(6) -0.025(5) -0.046(5) -0.009(6)
C18 0.094(6) 0.103(9) 0.135(9) -0.030(8) -0.042(6) -0.006(7)
C19 0.078(8) 0.101(6) 0.107(9) -0.029(6) -0.041(7) -0.015(7)
C20 0.127(7) 0.119(6) 0.123(7) -0.012(5) -0.049(5) -0.010(6)
C21 0.149(7) 0.142(7) 0.134(7) -0.002(6) -0.033(6) -0.010(6)
C22 0.166(10) 0.155(9) 0.153(11) -0.009(9) -0.014(8) 0.003(8)
C23 0.177(11) 0.188(11) 0.139(8) 0.012(9) -0.032(7) -0.006(9)
C24 0.158(10) 0.150(9) 0.152(10) 0.015(9) -0.026(8) -0.030(8)
C25 0.019(6) 0.018(6) 0.019(6) 0.000 0.000 0.002(5)
C26 0.015(11) 0.036(9) 0.058(14) -0.010(7) 0.000(9) -0.009(7)
C27 0.057(14) 0.026(9) 0.047(12) -0.009(7) 0.000(10) 0.002(8)
C28 0.040(16) 0.023(12) 0.08(2) 0.000 0.000 0.010(10)
C29 0.177(7) 0.188(8) 0.190(8) 0.000 0.000 -0.004(5)
C30 0.156(11) 0.195(10) 0.209(11) -0.012(7) 0.006(9) -0.024(10)
C31 0.176(8) 0.191(8) 0.196(8) 0.000 0.000 -0.002(6)
C32 0.176(9) 0.194(9) 0.201(9) 0.000 0.000 -0.002(6)
C33 0.178(10) 0.194(12) 0.216(13) 0.000 0.000 -0.004(9)
C34 0.174(11) 0.209(12) 0.212(12) 0.014(7) 0.003(8) -0.001(9)
C35 0.023(7) 0.025(6) 0.024(6) 0.000 0.000 0.001(5)
C36 0.042(7) 0.043(7) 0.042(7) 0.000 0.000 0.000(5)
C37 0.061(6) 0.065(6) 0.062(6) 0.003(5) 0.001(5) 0.004(5)
C38 0.023(6) 0.022(6) 0.022(6) 0.000 0.000 -0.003(5)
C39 0.048(7) 0.046(7) 0.047(7) 0.000 0.000 -0.001(5)
C40 0.097(12) 0.014(10) 0.065(12) 0.000(8) -0.005(9) -0.026(8)
C41 0.027(11) 0.070(16) 0.014(10) 0.004(11) -0.003(9) -0.014(11)
C42 0.031(5) 0.030(5) 0.034(5) -0.002(5) 0.005(5) -0.001(5)
C43 0.064(6) 0.065(6) 0.065(6) -0.002(5) 0.001(5) -0.004(5)
C44 0.062(11) 0.067(12) 0.059(10) 0.007(9) 0.034(9) 0.013(9)
C45 0.032(5) 0.031(5) 0.031(5) 0.006(4) 0.002(4) 0.001(4)
C46 0.058(6) 0.054(6) 0.057(6) 0.002(5) 0.009(5) 0.005(5)
C47 0.071(11) 0.070(13) 0.059(10) 0.010(9) 0.050(9) 0.005(9)
C48 0.036(5) 0.037(6) 0.032(5) 0.001(5) 0.006(4) 0.002(5)
C49 0.051(6) 0.050(6) 0.049(6) -0.008(5) 0.002(5) -0.005(5)
C50 0.086(14) 0.24(2) 0.120(16) -0.095(17) 0.086(13) -0.067(15)
C51 0.155(11) 0.296(13) 0.170(10) -0.048(11) 0.049(9) 0.020(11)
C52 0.159(10) 0.296(13) 0.172(10) -0.050(10) 0.043(8) 0.022(10)
C53 0.158(12) 0.300(15) 0.176(12) -0.046(12) 0.040(9) 0.018(12)
C54 0.152(11) 0.289(14) 0.158(12) -0.060(12) 0.043(9) 0.030(12)
C55 0.166(10) 0.297(13) 0.179(10) -0.050(10) 0.041(8) 0.025(10)
C56 0.173(11) 0.301(13) 0.185(10) -0.048(10) 0.036(8) 0.026(10)
C57 0.170(12) 0.305(15) 0.188(13) -0.047(13) 0.035(9) 0.026(11)
C58 0.184(13) 0.300(14) 0.203(13) -0.047(12) 0.027(11) 0.030(11)
C59 0.187(13) 0.305(15) 0.189(11) -0.031(12) 0.040(9) 0.025(12)
C60 0.046(10) 0.031(11) 0.039(11) -0.002(9) 0.008(9) -0.007(8)
C61 0.044(5) 0.036(6) 0.038(6) -0.003(5) -0.004(4) 0.000(4)
C62 0.25(3) 0.135(18) 0.083(15) -0.052(13) -0.095(16) 0.105(17)

loop_
_atom_type_symbol
_atom_type_description
_atom_type_scat_dispersion_real
_atom_type_scat_dispersion_imag
_atom_type_scat_source
C C 0.0033 0.0016 'International Tables Vol C Tables 4.2.6.8 and 6.1.1.4'
H H 0.0000 0.0000 'International Tables Vol C Tables 4.2.6.8 and 6.1.1.4'
O O 0.0106 0.0060 'International Tables Vol C Tables 4.2.6.8 and 6.1.1.4'
Mg Mg 0.0486 0.0363 'International Tables Vol C Tables 4.2.6.8 and 6.1.1.4'
S S 0.1246 0.1234 'International Tables Vol C Tables 4.2.6.8 and 6.1.1.4'

loop_
_geom_angle_atom_site_label_1
_geom_angle_atom_site_label_2
_geom_angle_atom_site_label_3
_geom_angle
_geom_angle_site_symmetry_1
_geom_angle_site_symmetry_3
O10 Mg1 O9 84.2(4) . .
O10 Mg1 O3 88.4(4) . .
O9 Mg1 O3 91.2(3) . .
O10 Mg1 O2 173.2(4) . .
O9 Mg1 O2 92.2(4) . .
O3 Mg1 O2 86.0(3) . .
O10 Mg1 O5 93.4(3) . .
O9 Mg1 O5 177.6(3) . .
O3 Mg1 O5 88.6(3) . .
O2 Mg1 O5 90.3(4) . .
O10 Mg1 O1 104.0(4) . .
O9 Mg1 O1 99.0(3) . .
O3 Mg1 O1 164.6(4) . .
O2 Mg1 O1 82.1(3) . .
O5 Mg1 O1 81.7(3) . .
O10 Mg1 Mg2 79.1(3) . .
O9 Mg1 Mg2 134.7(3) . .
O3 Mg1 Mg2 129.7(3) . .
O2 Mg1 Mg2 107.4(3) . .
O5 Mg1 Mg2 44.6(2) . .
O1 Mg1 Mg2 46.7(2) . .
O10 Mg1 Mg1 141.1(2) . 11_556
O9 Mg1 Mg1 77.6(2) . 11_556
O3 Mg1 Mg1 125.6(2) . 11_556
O2 Mg1 Mg1 42.5(3) . 11_556
O5 Mg1 Mg1 104.5(2) . 11_556
O1 Mg1 Mg1 47.05(18) . 11_556
Mg2 Mg1 Mg1 89.78(9) . 11_556
O10 Mg1 S1 103.8(3) . .
O9 Mg1 S1 111.1(2) . .
O3 Mg1 S1 24.3(2) . .
O2 Mg1 S1 72.2(3) . .
O5 Mg1 S1 69.3(2) . .
O1 Mg1 S1 140.6(3) . .
Mg2 Mg1 S1 113.70(14) . .
Mg1 Mg1 S1 114.74(9) 11_556 .
O11 Mg2 O12 84.4(3) . .
O11 Mg2 O6 89.8(4) . .
O12 Mg2 O6 89.8(3) . .
O11 Mg2 O8 174.8(5) . .
O12 Mg2 O8 93.2(3) . .
O6 Mg2 O8 85.7(3) . .
O11 Mg2 O5 92.4(3) . .
O12 Mg2 O5 176.5(3) . .
O6 Mg2 O5 88.9(3) . .
O8 Mg2 O5 89.9(3) . .
O11 Mg2 O1 102.7(4) . .
O12 Mg2 O1 100.4(3) . .
O6 Mg2 O1 164.5(4) . .
O8 Mg2 O1 82.2(3) . .
O5 Mg2 O1 81.6(3) . .
O11 Mg2 Mg2 140.5(3) . 11_556
O12 Mg2 Mg2 78.6(2) . 11_556
O6 Mg2 Mg2 125.2(2) . 11_556
O8 Mg2 Mg2 42.8(2) . 11_556
O5 Mg2 Mg2 104.8(2) . 11_556
O1 Mg2 Mg2 47.26(18) . 11_556
O11 Mg2 Mg1 77.6(3) . .
O12 Mg2 Mg1 135.8(3) . .
O6 Mg2 Mg1 129.6(3) . .
O8 Mg2 Mg1 107.2(3) . .
O5 Mg2 Mg1 44.3(2) . .
O1 Mg2 Mg1 46.9(2) . .
Mg2 Mg2 Mg1 90.22(9) 11_556 .
O11 Mg2 S2 105.0(3) . .
O12 Mg2 S2 110.0(3) . .
O6 Mg2 S2 24.5(2) . .
O8 Mg2 S2 71.6(3) . .
O5 Mg2 S2 69.5(2) . .
O1 Mg2 S2 140.3(3) . .
Mg2 Mg2 S2 114.31(10) 11_556 .
Mg1 Mg2 S2 113.56(14) . .
O17 Mg3 O18 84.2(3) . .
O17 Mg3 O14 90.3(3) . .
O18 Mg3 O14 88.7(3) . .
O17 Mg3 O16 177.4(4) . .
O18 Mg3 O16 93.4(3) . .
O14 Mg3 O16 88.9(4) . .
O17 Mg3 O16 93.5(3) . 2_655
O18 Mg3 O16 174.3(4) . 2_655
O14 Mg3 O16 86.0(3) . 2_655
O16 Mg3 O16 88.8(4) . 2_655
O17 Mg3 O13 99.8(4) . .
O18 Mg3 O13 104.9(4) . .
O14 Mg3 O13 163.7(4) . .
O16 Mg3 O13 81.6(4) . .
O16 Mg3 O13 80.7(3) 2_655 .
O17 Mg3 Mg3 135.8(2) . 4_565
O18 Mg3 Mg3 79.9(3) . 4_565
O14 Mg3 Mg3 130.0(3) . 4_565
O16 Mg3 Mg3 44.1(3) . 4_565
O16 Mg3 Mg3 105.2(2) 2_655 4_565
O13 Mg3 Mg3 46.80(8) . 4_565
O17 Mg3 Mg3 76.9(3) . 2_655
O18 Mg3 Mg3 140.7(2) . 2_655
O14 Mg3 Mg3 125.0(3) . 2_655
O16 Mg3 Mg3 105.6(2) . 2_655
O16 Mg3 Mg3 43.0(3) 2_655 2_655
O13 Mg3 Mg3 46.80(8) . 2_655
Mg3 Mg3 Mg3 90.000(1) 4_565 2_655
O17 Mg3 S3 108.0(2) . .
O18 Mg3 S3 105.7(3) . .
O14 Mg3 S3 23.6(2) . .
O16 Mg3 S3 71.9(3) . .
O16 Mg3 S3 70.0(3) 2_655 .
O13 Mg3 S3 140.2(4) . .
Mg3 Mg3 S3 115.98(12) 4_565 .
Mg3 Mg3 S3 112.81(12) 2_655 .
O4 S1 O3 115.9(5) . .
O4 S1 C12 108.7(6) . .
O3 S1 C12 109.8(5) . .
O4 S1 C2 109.2(9) . .
O3 S1 C2 107.2(9) . .
C12 S1 C2 105.7(7) . .
O4 S1 Mg1 150.5(4) . .
O3 S1 Mg1 34.7(3) . .
C12 S1 Mg1 90.6(5) . .
C2 S1 Mg1 85.7(9) . .
O7 S2 O6 115.9(5) . .
O7 S2 C16 107.0(6) . .
O6 S2 C16 109.7(6) . .
O7 S2 C26 108.4(6) . .
O6 S2 C26 110.1(6) . .
C16 S2 C26 105.2(6) . .
O7 S2 Mg2 150.8(4) . .
O6 S2 Mg2 34.9(3) . .
C16 S2 Mg2 90.7(5) . .
C26 S2 Mg2 88.3(6) . .
O15 S3 O14 116.0(4) . .
O15 S3 C61 107.5(6) . .
O14 S3 C61 108.9(6) . .
O15 S3 C49 108.6(6) . .
O14 S3 C49 109.9(6) . .
C61 S3 C49 105.4(6) . .
O15 S3 Mg3 150.8(4) . .
O14 S3 Mg3 34.8(3) . .
C61 S3 Mg3 87.9(5) . .
C49 S3 Mg3 90.2(5) . .
Mg1 O1 Mg1 85.9(4) . 11_556
Mg1 O1 Mg2 149.6(5) . 11_556
Mg1 O1 Mg2 86.41(18) 11_556 11_556
Mg1 O1 Mg2 86.41(18) . .
Mg1 O1 Mg2 149.6(5) 11_556 .
Mg2 O1 Mg2 85.5(4) 11_556 .
C1 O2 Mg1 132.3(3) . 11_556
C1 O2 Mg1 132.3(3) . .
Mg1 O2 Mg1 94.9(5) 11_556 .
S1 O3 Mg1 120.9(4) . .
C11 O5 Mg2 130.4(7) . .
C11 O5 Mg1 130.8(7) . .
Mg2 O5 Mg1 91.1(3) . .
S2 O6 Mg2 120.6(5) . .
C25 O8 Mg2 132.6(2) . 11_556
C25 O8 Mg2 132.6(2) . .
Mg2 O8 Mg2 94.5(5) 11_556 .
C35 O9 Mg1 131.3(10) . .
C41 O10 Mg1 127.9(9) . .
C41 O11 Mg2 130.5(9) . .
C38 O12 Mg2 128.1(9) . .
Mg3 O13 Mg3 150.9(7) 3_665 .
Mg3 O13 Mg3 86.39(17) 3_665 4_565
Mg3 O13 Mg3 86.39(17) . 4_565
Mg3 O13 Mg3 86.39(17) 3_665 2_655
Mg3 O13 Mg3 86.39(17) . 2_655
Mg3 O13 Mg3 150.9(7) 4_565 2_655
S3 O14 Mg3 121.5(4) . .
C60 O16 Mg3 131.8(8) . .
C60 O16 Mg3 134.1(8) . 4_565
Mg3 O16 Mg3 92.8(5) . 4_565
C48 O17 Mg3 132.9(9) 2_655 .
C48 O18 Mg3 125.9(8) . .
O2 C1 C2 122.2(14) . .
O2 C1 C2 122.2(14) . 11_556
C2 C1 C2 116(3) . 11_556
C1 C2 C3 121(2) . .
C1 C2 S1 126.6(19) . .
C3 C2 S1 111.2(19) . .
C4 C3 C2 121(2) . .
C4 C3 H3 119.5 . .
C2 C3 H3 119.5 . .
C3 C4 C3 115(3) 11_556 .
C3 C4 C5 120.1(14) 11_556 .
C3 C4 C5 120.1(14) . .
C6 C5 C6 98(2) 11_556 .
C6 C5 C4 110.4(12) 11_556 .
C6 C5 C4 110.4(12) . .
C6 C5 C7 114.8(12) 11_556 .
C6 C5 C7 114.8(12) . .
C4 C5 C7 108.1(13) . .
C5 C6 H6A 109.5 . .
C5 C6 H6B 109.5 . .
H6A C6 H6B 109.5 . .
C5 C6 H6C 109.5 . .
H6A C6 H6C 109.5 . .
H6B C6 H6C 109.5 . .
C8 C7 C5 133.2(15) . .
C8 C7 H7A 102.7 . .
C5 C7 H7A 104.8 . .
C9 C8 C10 105.9(11) . 11_556
C9 C8 C10 105.9(11) . .
C10 C8 C10 107(2) 11_556 .
C9 C8 C7 111.2(16) . .
C10 C8 C7 113.0(10) 11_556 .
C10 C8 C7 113.0(10) . .
C8 C9 H9A 94.3 . .
C8 C9 H9B 116.4 . .
H9A C9 H9B 109.5 . .
C8 C10 H10A 109.5 . .
C8 C10 H10C 109.5 . .
H10A C10 H10C 109.5 . .
C8 C10 H10B 109.5 . .
H10A C10 H10B 109.5 . .
H10C C10 H10B 109.5 . .
O5 C11 C12 123.9(11) . .
O5 C11 C16 123.9(11) . .
C12 C11 C16 111.7(11) . .
C13 C12 C11 123.7(11) . .
C13 C12 S1 116.4(10) . .
C11 C12 S1 119.9(10) . .
C12 C13 C14 122.7(12) . .
C12 C13 H13 118.6 . .
C14 C13 H13 118.6 . .
C15 C14 C13 116.5(12) . .
C15 C14 C17 120.8(14) . .
C13 C14 C17 122.7(13) . .
C16 C15 C14 121.6(14) . .
C16 C15 H15 119.2 . .
C14 C15 H15 119.2 . .
C15 C16 C11 123.5(13) . .
C15 C16 S2 116.5(11) . .
C11 C16 S2 120.0(10) . .
C19 C17 C14 112.4(13) . .
C19 C17 C18 110.7(13) . .
C14 C17 C18 107.8(13) . .
C19 C17 C20 116.4(13) . .
C14 C17 C20 108.4(11) . .
C18 C17 C20 100.2(13) . .
C17 C18 H18A 109.5 . .
C17 C18 H18B 109.5 . .
H18A C18 H18B 109.5 . .
C17 C18 H18C 109.5 . .
H18A C18 H18C 109.5 . .
H18B C18 H18C 109.5 . .
C17 C19 H19A 109.5 . .
C17 C19 H19B 109.5 . .
H19A C19 H19B 109.5 . .
C17 C19 H19C 109.5 . .
H19A C19 H19C 109.5 . .
H19B C19 H19C 109.5 . .
C21 C20 C17 120.5(12) . .
C21 C20 H20A 107.2 . .
C17 C20 H20A 107.2 . .
C21 C20 H20B 107.2 . .
C17 C20 H20B 107.2 . .
H20A C20 H20B 106.8 . .
C24 C21 C23 110.7(12) . .
C24 C21 C20 111.6(12) . .
C23 C21 C20 106.7(12) . .
C24 C21 C22 108.2(12) . .
C23 C21 C22 109.4(12) . .
C20 C21 C22 110.1(12) . .
C21 C22 H22A 109.5 . .
C21 C22 H22B 109.5 . .
H22A C22 H22B 109.5 . .
C21 C22 H22C 109.5 . .
H22A C22 H22C 109.5 . .
H22B C22 H22C 109.5 . .
C21 C23 H23A 109.5 . .
C21 C23 H23B 109.5 . .
H23A C23 H23B 109.5 . .
C21 C23 H23C 109.5 . .
H23A C23 H23C 109.5 . .
H23B C23 H23C 109.5 . .
C21 C24 H24A 109.5 . .
C21 C24 H24B 109.5 . .
H24A C24 H24B 109.5 . .
C21 C24 H24C 109.5 . .
H24A C24 H24C 109.5 . .
H24B C24 H24C 109.5 . .
O8 C25 C26 123.8(9) . 11_556
O8 C25 C26 123.8(9) . .
C26 C25 C26 112.3(17) 11_556 .
C27 C26 C25 123.6(14) . .
C27 C26 S2 113.8(11) . .
C25 C26 S2 122.6(10) . .
C28 C27 C26 121.5(13) . .
C28 C27 H27 119.2 . .
C26 C27 H27 119.2 . .
C27 C28 C27 117.0(17) 11_556 .
C27 C28 C29 121.1(9) 11_556 .
C27 C28 C29 121.1(9) . .
C31 C29 C30 113.7(14) . .
C31 C29 C30 113.7(14) . 11_556
C30 C29 C30 105(3) . 11_556
C31 C29 C28 105.7(16) . .
C30 C29 C28 109.1(12) . .
C30 C29 C28 109.1(12) 11_556 .
C29 C30 H30A 109.5 . .
C29 C30 H30B 109.5 . .
H30A C30 H30B 109.5 . .
C29 C30 H30C 109.5 . .
H30A C30 H30C 109.5 . .
H30B C30 H30C 109.5 . .
C32 C31 C29 129.1(17) . .
C32 C31 H31A 106.3 . .
C29 C31 H31A 105.1 . .
C31 C32 C34 109.5(12) . 11_556
C31 C32 C34 109.5(12) . .
C34 C32 C34 110(2) 11_556 .
C31 C32 C33 110.8(15) . .
C34 C32 C33 108.2(12) 11_556 .
C34 C32 C33 108.2(12) . .
C32 C33 H33A 111.6 . .
C32 C33 H33B 105.2 . .
H33A C33 H33B 110.9 . .
C32 C34 H34A 109.5 . .
C32 C34 H34B 109.5 . .
H34A C34 H34B 109.5 . .
C32 C34 H34C 109.5 . .
H34A C34 H34C 109.5 . .
H34B C34 H34C 109.5 . .
O9 C35 O9 122.1(17) 11_556 .
O9 C35 C36 118.9(9) 11_556 .
O9 C35 C36 118.9(9) . .
C37 C36 C37 114.3(18) . 11_556
C37 C36 C35 122.8(9) . .
C37 C36 C35 122.8(9) 11_556 .
C40 C37 C36 124.3(14) 2_655 .
C40 C37 H37 117.8 2_655 .
C36 C37 H37 117.8 . .
O12 C38 O12 125.9(16) . 11_556
O12 C38 C39 116.9(8) . .
O12 C38 C39 116.9(8) 11_556 .
C40 C39 C40 121.3(19) . 11_556
C40 C39 C38 119.3(9) . .
C40 C39 C38 119.3(9) 11_556 .
C37 C40 C39 117.8(15) 4_565 .
C37 C40 H40 121.1 4_565 .
C39 C40 H40 121.1 . .
O10 C41 O11 124.7(13) . .
O10 C41 C42 117.3(16) . .
O11 C41 C42 117.9(16) . .
C43 C42 C47 116.3(15) . .
C43 C42 C41 123.2(15) . .
C47 C42 C41 120.3(14) . .
C42 C43 C44 123.8(15) . .
C42 C43 H43 118.1 . .
C44 C43 H43 118.1 . .
C43 C44 C45 119.0(13) . .
C43 C44 H44 120.5 . .
C45 C44 H44 120.5 . .
C46 C45 C44 118.1(12) . .
C46 C45 C48 121.2(13) . .
C44 C45 C48 120.6(12) . .
C45 C46 C47 120.4(13) . .
C45 C46 H46 119.8 . .
C47 C46 H46 119.8 . .
C42 C47 C46 122.2(14) . .
C42 C47 H47 118.9 . .
C46 C47 H47 118.9 . .
O18 C48 O17 123.9(13) . 4_565
O18 C48 C45 118.4(13) . .
O17 C48 C45 117.6(14) 4_565 .
C50 C49 C60 121.4(14) . 2_655
C50 C49 S3 114.4(12) . .
C60 C49 S3 124.1(11) 2_655 .
C51 C50 C49 123.5(19) . .
C51 C50 H50 118.3 . .
C49 C50 H50 118.3 . .
C50 C51 C62 110.7(19) . 2_655
C50 C51 C52 127(3) . .
C62 C51 C52 121(2) 2_655 .
C54 C52 C53 110(2) . .
C54 C52 C55 110(2) . .
C53 C52 C55 107(2) . .
C54 C52 C51 118(3) . .
C53 C52 C51 108(2) . .
C55 C52 C51 103(2) . .
C52 C53 H53A 109.5 . .
C52 C53 H53B 109.5 . .
H53A C53 H53B 109.5 . .
C52 C53 H53C 109.5 . .
H53A C53 H53C 109.5 . .
H53B C53 H53C 109.5 . .
C52 C54 H54A 109.5 . .
C52 C54 H54B 109.5 . .
H54A C54 H54B 109.5 . .
C52 C54 H54C 109.5 . .
H54A C54 H54C 109.5 . .
H54B C54 H54C 109.5 . .
C52 C55 C56 122.0(16) . .
C52 C55 H55A 106.8 . .
C56 C55 H55A 106.8 . .
C52 C55 H55B 106.8 . .
C56 C55 H55B 106.8 . .
H55A C55 H55B 106.7 . .
C59 C56 C57 111.6(14) . .
C59 C56 C55 111.6(14) . .
C57 C56 C55 109.7(13) . .
C59 C56 C58 108.2(14) . .
C57 C56 C58 107.1(13) . .
C55 C56 C58 108.4(14) . .
C56 C57 H57A 109.5 . .
C56 C57 H57B 109.5 . .
H57A C57 H57B 109.5 . .
C56 C57 H57C 109.5 . .
H57A C57 H57C 109.5 . .
H57B C57 H57C 109.5 . .
C56 C58 H58B 109.5 . .
C56 C58 H58A 109.5 . .
H58B C58 H58A 109.5 . .
C56 C58 H58C 109.5 . .
H58B C58 H58C 109.5 . .
H58A C58 H58C 109.5 . .
C56 C59 H59A 109.5 . .
C56 C59 H59B 109.5 . .
H59A C59 H59B 109.5 . .
C56 C59 H59C 109.5 . .
H59A C59 H59C 109.5 . .
H59B C59 H59C 109.5 . .
O16 C60 C61 124.3(13) . .
O16 C60 C49 121.2(12) . 4_565
C61 C60 C49 114.4(14) . 4_565
C62 C61 C60 123.3(14) . .
C62 C61 S3 113.3(12) . .
C60 C61 S3 123.3(11) . .
C61 C62 C51 123.5(17) . 4_565
C61 C62 H62 118.2 . .
C51 C62 H62 118.2 4_565 .

loop_
_geom_bond_atom_site_label_1
_geom_bond_atom_site_label_2
_geom_bond_distance
_geom_bond_site_symmetry_2
Mg1 O10 2.002(11) .
Mg1 O9 2.047(8) .
Mg1 O3 2.040(8) .
Mg1 O2 2.062(9) .
Mg1 O5 2.127(8) .
Mg1 O1 2.230(8) .
Mg1 Mg2 3.048(5) .
Mg1 Mg1 3.039(7) 11_556
Mg1 S1 3.069(6) .
Mg2 O11 1.985(10) .
Mg2 O12 2.016(8) .
Mg2 O6 2.036(8) .
Mg2 O8 2.054(9) .
Mg2 O5 2.141(8) .
Mg2 O1 2.222(7) .
Mg2 Mg2 3.016(7) 11_556
Mg2 S2 3.063(6) .
Mg3 O17 1.989(9) .
Mg3 O18 2.042(8) .
Mg3 O14 2.053(8) .
Mg3 O16 2.069(9) .
Mg3 O16 2.111(10) 2_655
Mg3 O13 2.211(5) .
Mg3 Mg3 3.027(5) 4_565
Mg3 Mg3 3.027(5) 2_655
Mg3 S3 3.063(6) .
S1 O4 1.417(8) .
S1 O3 1.473(8) .
S1 C12 1.740(13) .
S1 C2 1.75(2) .
S2 O7 1.437(9) .
S2 O6 1.476(8) .
S2 C16 1.746(14) .
S2 C26 1.742(13) .
S3 O15 1.444(8) .
S3 O14 1.440(8) .
S3 C61 1.736(13) .
S3 C49 1.669(15) .
O1 Mg1 2.230(8) 11_556
O1 Mg2 2.222(7) 11_556
O2 C1 1.27(2) .
O2 Mg1 2.062(9) 11_556
O5 C11 1.277(13) .
O8 C25 1.29(2) .
O8 Mg2 2.054(9) 11_556
O9 C35 1.232(9) .
O10 C41 1.259(16) .
O11 C41 1.272(17) .
O12 C38 1.246(9) .
O13 Mg3 2.211(5) 3_665
O13 Mg3 2.211(5) 4_565
O13 Mg3 2.211(5) 2_655
O16 C60 1.251(14) .
O16 Mg3 2.111(10) 4_565
O17 C48 1.253(14) 2_655
O18 C48 1.270(14) .
C1 C2 1.39(2) .
C1 C2 1.39(2) 11_556
C2 C3 1.38(3) .
C3 C4 1.37(2) .
C3 H3 0.9500 .
C4 C3 1.37(2) 11_556
C4 C5 1.584(18) .
C5 C6 1.521(14) 11_556
C5 C6 1.521(14) .
C5 C7 1.536(15) .
C6 H6A 0.9800 .
C6 H6B 0.9800 .
C6 H6C 0.9800 .
C7 C8 1.530(16) .
C7 H7A 0.9569 .
C8 C9 1.584(17) .
C8 C10 1.580(15) 11_556
C8 C10 1.580(15) .
C9 H9A 0.9596 .
C9 H9B 0.9600 .
C10 H10A 0.9800 .
C10 H10C 0.9800 .
C10 H10B 0.9800 .
C11 C12 1.441(15) .
C11 C16 1.443(17) .
C12 C13 1.369(15) .
C13 C14 1.389(18) .
C13 H13 0.9500 .
C14 C15 1.394(19) .
C14 C17 1.569(15) .
C15 C16 1.394(17) .
C15 H15 0.9500 .
C17 C19 1.42(2) .
C17 C18 1.58(2) .
C17 C20 1.560(14) .
C18 H18A 0.9800 .
C18 H18B 0.9800 .
C18 H18C 0.9800 .
C19 H19A 0.9800 .
C19 H19B 0.9800 .
C19 H19C 0.9800 .
C20 C21 1.554(15) .
C20 H20A 0.9900 .
C20 H20B 0.9900 .
C21 C24 1.537(15) .
C21 C23 1.579(15) .
C21 C22 1.548(15) .
C22 H22A 0.9800 .
C22 H22B 0.9800 .
C22 H22C 0.9800 .
C23 H23A 0.9800 .
C23 H23B 0.9800 .
C23 H23C 0.9800 .
C24 H24A 0.9800 .
C24 H24B 0.9800 .
C24 H24C 0.9800 .
C25 C26 1.415(15) 11_556
C25 C26 1.415(15) .
C26 C27 1.337(17) .
C27 C28 1.370(15) .
C27 H27 0.9500 .
C28 C27 1.370(15) 11_556
C28 C29 1.587(19) .
C29 C31 1.548(18) .
C29 C30 1.55(2) .
C29 C30 1.55(2) 11_556
C30 H30A 0.9800 .
C30 H30B 0.9800 .
C30 H30C 0.9800 .
C31 C32 1.512(16) .
C31 H31A 0.9811 .
C32 C34 1.552(14) 11_556
C32 C34 1.552(14) .
C32 C33 1.581(18) .
C33 H33A 0.9799 .
C33 H33B 0.9796 .
C34 H34A 0.9800 .
C34 H34B 0.9800 .
C34 H34C 0.9800 .
C35 O9 1.232(9) 11_556
C35 C36 1.45(2) .
C36 C37 1.367(15) .
C36 C37 1.367(15) 11_556
C37 C40 1.386(16) 2_655
C37 H37 0.9500 .
C38 O12 1.246(9) 11_556
C38 C39 1.51(2) .
C39 C40 1.359(14) .
C39 C40 1.359(14) 11_556
C40 C37 1.386(16) 4_565
C40 H40 0.9500 .
C41 C42 1.469(18) .
C42 C43 1.353(16) .
C42 C47 1.357(16) .
C43 C44 1.398(17) .
C43 H43 0.9500 .
C44 C45 1.367(16) .
C44 H44 0.9500 .
C45 C46 1.388(16) .
C45 C48 1.479(17) .
C46 C47 1.387(16) .
C46 H46 0.9500 .
C47 H47 0.9500 .
C48 O17 1.253(14) 4_565
C49 C50 1.417(19) .
C49 C60 1.466(18) 2_655
C50 C51 1.43(3) .
C50 H50 0.9500 .
C51 C62 1.51(3) 2_655
C51 C52 1.569(18) .
C52 C54 1.40(3) .
C52 C53 1.55(3) .
C52 C55 1.550(18) .
C53 H53A 0.9800 .
C53 H53B 0.9800 .
C53 H53C 0.9800 .
C54 H54A 0.9800 .
C54 H54B 0.9800 .
C54 H54C 0.9800 .
C55 C56 1.570(16) .
C55 H55A 0.9900 .
C55 H55B 0.9900 .
C56 C59 1.534(16) .
C56 C57 1.561(17) .
C56 C58 1.583(17) .
C57 H57A 0.9800 .
C57 H57B 0.9800 .
C57 H57C 0.9800 .
C58 H58B 0.9800 .
C58 H58A 0.9800 .
C58 H58C 0.9800 .
C59 H59A 0.9800 .
C59 H59B 0.9800 .
C59 H59C 0.9800 .
C60 C61 1.431(17) .
C60 C49 1.466(18) 4_565
C61 C62 1.362(19) .
C62 C51 1.51(3) 4_565
C62 H62 0.9500 .

loop_
_platon_squeeze_void_nr
_platon_squeeze_void_average_x
_platon_squeeze_void_average_y
_platon_squeeze_void_average_z
_platon_squeeze_void_volume
_platon_squeeze_void_count_electrons
1 0.001 -0.010 -0.002 17798.0 2236.1
2 0.000 0.000 0.500 370.6 102.2
3 0.268 -0.043 0.500 90.0 22.9
4 0.732 0.043 0.500 90.8 22.3
5 0.457 0.232 0.000 90.0 21.9
6 0.043 0.268 0.500 90.6 23.1
7 0.768 0.457 0.000 90.0 22.9
8 0.500 0.500 0.000 370.6 102.2
9 0.232 0.543 0.000 90.8 22.3
10 0.957 0.732 0.500 90.0 21.9
11 0.543 0.768 0.000 90.6 23.1
